data_2205575
loop_
_publ_author_name
'Zhou, Xiao-Ping'
'Li, Dan'
'Ng, Seik Weng'

_publ_section_title
;
Di-\m~2~-Iodo-bis[(1,10-phenanthroline-\k^2^N,N')copper(I)] acetonitrile
solvate
;
_journal_issue 4
_journal_name_full 'Acta Crystallographica, Section E'
_journal_page_first m654
_journal_page_last 1m655
_journal_paper_doi 10.1107/S1600536805006458
_journal_volume 61
_journal_year 2005
_chemical_formula_iupac '[Cu2 I2 (C12 H8 N2)2], C2 H3 N'
_chemical_formula_moiety 'C24 H16 Cu2 I2 N4, C2 H3 N'
_chemical_formula_sum 'C26 H19 Cu2 I2 N5'
_chemical_formula_weight 782.36
_chemical_name_systematic
;
Di-\m~2~-Iodo-bis[(1,10-phenanthroline-\k^2^N,N')copper(I)] acetonitrile
solvate
;
_space_group_IT_number 14
_symmetry_cell_setting monoclinic
_symmetry_space_group_name_Hall '-P 2yn'
_symmetry_space_group_name_H-M 'P 1 21/n 1'
_atom_sites_solution_hydrogens geom
_atom_sites_solution_primary direct
_atom_sites_solution_secondary difmap
_audit_creation_method SHELXL-97
_cell_angle_alpha 90.00
_cell_angle_beta 91.4360(10)
_cell_angle_gamma 90.00
_cell_formula_units_Z 4
_cell_length_a 10.4920(6)
_cell_length_b 23.6166(13)
_cell_length_c 10.6391(6)
_cell_measurement_reflns_used 4519
_cell_measurement_temperature 295(2)
_cell_measurement_theta_max 26.0
_cell_measurement_theta_min 2.6
_cell_volume 2635.4(3)
_computing_cell_refinement 'SAINT (Bruker, 2002)'
_computing_data_collection 'SMART (Bruker, 2002)'
_computing_data_reduction SAINT
_computing_molecular_graphics 'ORTEPII (Johnson, 1976)'
_computing_publication_material SHELXL97
_computing_structure_refinement 'SHELXL97 (Sheldrick, 1997)'
_computing_structure_solution 'SHELXS97 (Sheldrick, 1997)'
_diffrn_ambient_temperature 295(2)
_diffrn_measured_fraction_theta_full 0.989
_diffrn_measured_fraction_theta_max 0.989
_diffrn_measurement_device_type 'Bruker APEX area-detector'
_diffrn_measurement_method '\f and \w'
_diffrn_radiation_monochromator graphite
_diffrn_radiation_source 'fine-focus sealed tube'
_diffrn_radiation_type MoK\a
_diffrn_radiation_wavelength 0.71073
_diffrn_reflns_av_R_equivalents 0.0288
_diffrn_reflns_av_sigmaI/netI 0.0371
_diffrn_reflns_limit_h_max 13
_diffrn_reflns_limit_h_min -13
_diffrn_reflns_limit_k_max 30
_diffrn_reflns_limit_k_min -30
_diffrn_reflns_limit_l_max 13
_diffrn_reflns_limit_l_min -10
_diffrn_reflns_number 16362
_diffrn_reflns_theta_full 27.50
_diffrn_reflns_theta_max 27.50
_diffrn_reflns_theta_min 2.10
_diffrn_standards_decay_% 0
_diffrn_standards_interval_count 0
_diffrn_standards_interval_time 0
_diffrn_standards_number 0
_exptl_absorpt_coefficient_mu 3.981
_exptl_absorpt_correction_T_max 0.550
_exptl_absorpt_correction_T_min 0.409
_exptl_absorpt_correction_type multi-scan
_exptl_absorpt_process_details '(SADABS; Sheldrick, 2002)'
_exptl_crystal_colour Red
_exptl_crystal_density_diffrn 1.972
_exptl_crystal_density_method 'not measured'
_exptl_crystal_description Prism
_exptl_crystal_F_000 1496
_exptl_crystal_size_max 0.25
_exptl_crystal_size_mid 0.16
_exptl_crystal_size_min 0.15
_refine_diff_density_max 1.568
_refine_diff_density_min -1.060
_refine_ls_extinction_method none
_refine_ls_goodness_of_fit_ref 1.026
_refine_ls_hydrogen_treatment constr
_refine_ls_matrix_type full
_refine_ls_number_parameters 317
_refine_ls_number_reflns 5991
_refine_ls_number_restraints 0
_refine_ls_restrained_S_all 1.026
_refine_ls_R_factor_all 0.0581
_refine_ls_R_factor_gt 0.0410
_refine_ls_shift/su_max 0.001
_refine_ls_shift/su_mean 0.000
_refine_ls_structure_factor_coef Fsqd
_refine_ls_weighting_details 'calc w = 1/[\s^2^(Fo^2^)+(0.0544P)^2^+0.5635P] where P = (Fo^2^+2Fc^2^)/3'
_refine_ls_weighting_scheme calc
_refine_ls_wR_factor_gt 0.0991
_refine_ls_wR_factor_ref 0.1070
_reflns_number_gt 4466
_reflns_number_total 5991
_reflns_threshold_expression I>2\s(I)
_cod_data_source_file rn6037.cif
_cod_original_sg_symbol_H-M 'P 21/n'
_cod_database_code 2205575

loop_
_symmetry_equiv_pos_as_xyz
'x, y, z'
'x+1/2, -y+1/2, z+1/2'
'-x, -y, -z'
'-x-1/2, y-1/2, -z-1/2'

loop_
_atom_site_label
_atom_site_fract_x
_atom_site_fract_y
_atom_site_fract_z
_atom_site_U_iso_or_equiv
_atom_site_adp_type
_atom_site_calc_flag
_atom_site_refinement_flags
_atom_site_occupancy
_atom_site_type_symbol
I1 0.47039(3) 0.614041(14) 0.29745(3) 0.05763(12) Uani d . 1 I
I2 0.06800(3) 0.588132(17) 0.40901(3) 0.06676(13) Uani d . 1 I
Cu1 0.23059(6) 0.60719(3) 0.23507(5) 0.05500(16) Uani d . 1 Cu
Cu2 0.29632(6) 0.62236(2) 0.47009(5) 0.05487(16) Uani d . 1 Cu
C1 0.1268(4) 0.63606(19) -0.0094(4) 0.0444(9) Uani d . 1 C
C2 0.1399(5) 0.7182(2) 0.1041(5) 0.0601(12) Uani d . 1 C
H2 0.1614 0.7372 0.1783 0.072 Uiso calc R 1 H
C3 0.0884(5) 0.7497(2) 0.0036(6) 0.0739(16) Uani d . 1 C
H3 0.0770 0.7886 0.0110 0.089 Uiso calc R 1 H
C4 0.0552(5) 0.7225(3) -0.1050(5) 0.0686(15) Uani d . 1 C
H4 0.0205 0.7428 -0.1725 0.082 Uiso calc R 1 H
C5 0.0732(4) 0.6646(2) -0.1152(4) 0.0573(12) Uani d . 1 C
C6 0.0431(5) 0.6321(3) -0.2260(5) 0.0750(17) Uani d . 1 C
H6 0.0089 0.6504 -0.2965 0.090 Uiso calc R 1 H
C7 0.0623(5) 0.5769(3) -0.2309(5) 0.0751(16) Uani d . 1 C
H7 0.0415 0.5574 -0.3045 0.090 Uiso calc R 1 H
C8 0.1144(4) 0.5465(2) -0.1254(4) 0.0595(13) Uani d . 1 C
C9 0.1333(6) 0.4873(3) -0.1247(6) 0.0780(16) Uani d . 1 C
H9 0.1116 0.4658 -0.1952 0.094 Uiso calc R 1 H
C10 0.1830(5) 0.4625(2) -0.0207(6) 0.0806(17) Uani d . 1 C
H10 0.1954 0.4235 -0.0190 0.097 Uiso calc R 1 H
C11 0.2160(5) 0.4949(2) 0.0844(5) 0.0630(13) Uani d . 1 C
H11 0.2522 0.4770 0.1545 0.076 Uiso calc R 1 H
C12 0.1472(4) 0.57570(19) -0.0151(4) 0.0455(10) Uani d . 1 C
C13 0.3771(3) 0.64695(18) 0.7260(4) 0.0426(9) Uani d . 1 C
C14 0.4047(4) 0.5520(2) 0.6970(4) 0.0549(11) Uani d . 1 C
H14 0.3994 0.5202 0.6454 0.066 Uiso calc R 1 H
C15 0.4495(5) 0.5449(2) 0.8205(5) 0.0635(13) Uani d . 1 C
H15 0.4741 0.5093 0.8498 0.076 Uiso calc R 1 H
C16 0.4567(4) 0.5901(2) 0.8962(5) 0.0573(12) Uani d . 1 C
H16 0.4856 0.5858 0.9790 0.069 Uiso calc R 1 H
C17 0.4214(4) 0.6434(2) 0.8525(4) 0.0477(10) Uani d . 1 C
C18 0.4284(5) 0.6941(3) 0.9258(5) 0.0650(14) Uani d . 1 C
H18 0.4577 0.6922 1.0089 0.078 Uiso calc R 1 H
C19 0.3939(5) 0.7440(2) 0.8781(5) 0.0698(15) Uani d . 1 C
H19 0.4012 0.7762 0.9281 0.084 Uiso calc R 1 H
C20 0.3456(4) 0.7494(2) 0.7512(5) 0.0555(12) Uani d . 1 C
C21 0.3022(5) 0.8000(2) 0.6967(6) 0.0776(16) Uani d . 1 C
H21 0.3060 0.8335 0.7428 0.093 Uiso calc R 1 H
C22 0.2548(5) 0.8007(2) 0.5776(7) 0.0833(18) Uani d . 1 C
H22 0.2251 0.8342 0.5418 0.100 Uiso calc R 1 H
C23 0.2510(5) 0.7505(2) 0.5091(5) 0.0661(13) Uani d . 1 C
H23 0.2192 0.7514 0.4268 0.079 Uiso calc R 1 H
C24 0.3363(4) 0.70046(17) 0.6760(4) 0.0430(9) Uani d . 1 C
C25 -0.2762(6) 0.6138(4) 0.6593(8) 0.089(2) Uani d . 1 C
C26 -0.2711(6) 0.5687(4) 0.5692(7) 0.117(3) Uani d . 1 C
H26A -0.1843 0.5627 0.5458 0.176 Uiso calc R 1 H
H26B -0.3217 0.5785 0.4960 0.176 Uiso calc R 1 H
H26C -0.3038 0.5346 0.6056 0.176 Uiso calc R 1 H
N1 0.1595(3) 0.66280(16) 0.0992(3) 0.0481(8) Uani d . 1 N
N2 0.1976(3) 0.55025(15) 0.0880(3) 0.0475(8) Uani d . 1 N
N3 0.3694(3) 0.60119(15) 0.6494(3) 0.0457(8) Uani d . 1 N
N4 0.2904(3) 0.70142(14) 0.5559(3) 0.0490(8) Uani d . 1 N
N5 -0.2796(7) 0.6481(3) 0.7325(9) 0.125(3) Uani d . 1 N

loop_
_atom_site_aniso_label
_atom_site_aniso_U_11
_atom_site_aniso_U_22
_atom_site_aniso_U_33
_atom_site_aniso_U_12
_atom_site_aniso_U_13
_atom_site_aniso_U_23
I1 0.05207(19) 0.0682(2) 0.0524(2) -0.00030(14) -0.00392(14) -0.01020(15)
I2 0.0624(2) 0.0930(3) 0.04467(19) -0.02340(18) -0.00263(14) -0.00242(16)
Cu1 0.0653(4) 0.0623(4) 0.0369(3) -0.0036(3) -0.0099(3) -0.0005(2)
Cu2 0.0648(4) 0.0569(3) 0.0423(3) -0.0046(3) -0.0106(3) -0.0068(2)
C1 0.033(2) 0.063(3) 0.037(2) 0.0018(19) 0.0019(16) 0.005(2)
C2 0.066(3) 0.059(3) 0.056(3) 0.006(2) 0.007(2) 0.002(2)
C3 0.070(3) 0.065(3) 0.088(4) 0.023(3) 0.018(3) 0.024(3)
C4 0.055(3) 0.087(4) 0.064(3) 0.017(3) 0.002(2) 0.030(3)
C5 0.038(2) 0.088(4) 0.046(3) 0.003(2) 0.0000(19) 0.015(2)
C6 0.049(3) 0.132(5) 0.043(3) 0.000(3) -0.012(2) 0.020(3)
C7 0.062(3) 0.123(5) 0.040(3) -0.010(3) -0.011(2) -0.008(3)
C8 0.044(2) 0.092(4) 0.043(3) -0.009(2) 0.0006(19) -0.017(3)
C9 0.079(4) 0.085(4) 0.070(4) -0.016(3) -0.001(3) -0.035(3)
C10 0.082(4) 0.061(3) 0.100(5) 0.001(3) -0.002(3) -0.030(3)
C11 0.066(3) 0.054(3) 0.068(3) 0.001(2) -0.009(3) -0.002(2)
C12 0.033(2) 0.065(3) 0.039(2) -0.0029(19) 0.0036(16) -0.006(2)
C13 0.033(2) 0.054(2) 0.041(2) -0.0057(18) -0.0006(16) -0.0059(19)
C14 0.057(3) 0.051(3) 0.057(3) 0.002(2) 0.000(2) 0.000(2)
C15 0.058(3) 0.066(3) 0.066(3) 0.006(2) -0.004(2) 0.021(3)
C16 0.045(3) 0.083(4) 0.044(3) -0.004(2) -0.004(2) 0.010(2)
C17 0.035(2) 0.067(3) 0.040(2) -0.005(2) 0.0013(17) -0.006(2)
C18 0.060(3) 0.093(4) 0.042(3) -0.010(3) -0.006(2) -0.017(3)
C19 0.070(3) 0.072(3) 0.067(3) -0.016(3) 0.001(3) -0.034(3)
C20 0.047(3) 0.054(3) 0.066(3) -0.006(2) 0.003(2) -0.016(2)
C21 0.077(4) 0.047(3) 0.108(5) -0.002(3) -0.003(3) -0.023(3)
C22 0.086(4) 0.045(3) 0.117(5) 0.003(3) -0.019(4) 0.007(3)
C23 0.069(3) 0.056(3) 0.073(3) 0.002(2) -0.014(3) 0.007(3)
C24 0.035(2) 0.045(2) 0.048(2) -0.0036(17) 0.0034(17) -0.0046(19)
C25 0.061(4) 0.101(5) 0.105(6) 0.006(4) 0.001(4) 0.029(4)
C26 0.082(5) 0.186(9) 0.083(5) 0.017(5) 0.000(4) 0.016(6)
N1 0.049(2) 0.056(2) 0.0395(19) 0.0043(17) 0.0027(15) 0.0025(17)
N2 0.0434(19) 0.053(2) 0.046(2) 0.0011(16) -0.0039(16) -0.0050(17)
N3 0.0426(19) 0.048(2) 0.046(2) -0.0015(16) -0.0034(16) -0.0028(16)
N4 0.046(2) 0.047(2) 0.054(2) -0.0030(16) -0.0028(16) 0.0009(17)
N5 0.092(4) 0.098(5) 0.185(8) 0.004(4) 0.005(5) 0.018(5)

loop_
_atom_type_symbol
_atom_type_description
_atom_type_scat_dispersion_real
_atom_type_scat_dispersion_imag
_atom_type_scat_source
C C 0.0033 0.0016 'International Tables Vol C Tables 4.2.6.8 and 6.1.1.4'
H H 0.0000 0.0000 'International Tables Vol C Tables 4.2.6.8 and 6.1.1.4'
N N 0.0061 0.0033 'International Tables Vol C Tables 4.2.6.8 and 6.1.1.4'
Cu Cu 0.3201 1.2651 'International Tables Vol C Tables 4.2.6.8 and 6.1.1.4'
I I -0.4742 1.8119 'International Tables Vol C Tables 4.2.6.8 and 6.1.1.4'

loop_
_geom_angle_atom_site_label_1
_geom_angle_atom_site_label_2
_geom_angle_atom_site_label_3
_geom_angle
_geom_angle_publ_flag
I1 Cu1 I2 118.75(2) yes
I1 Cu1 N1 117.90(10) yes
I1 Cu1 N2 112.00(10) yes
I2 Cu1 N1 112.10(10) yes
I2 Cu1 N2 108.90(10) yes
N1 Cu1 N2 80.60(10) yes
Cu1 I1 Cu2 59.78(2) yes
Cu1 I2 Cu2 60.26(2) yes
N1 Cu1 Cu2 131.57(10) no
N2 Cu1 Cu2 147.64(10) no
I2 Cu1 Cu2 60.02(2) no
I1 Cu1 Cu2 60.852(19) no
N4 Cu2 N3 80.17(14) no
N4 Cu2 I2 110.60(10) no
N3 Cu2 I2 117.87(10) no
N4 Cu2 Cu1 122.35(10) no
N3 Cu2 Cu1 157.34(10) no
I2 Cu2 Cu1 59.720(19) no
N4 Cu2 I1 113.73(10) no
N3 Cu2 I1 111.88(10) no
I2 Cu2 I1 117.04(2) no
Cu1 Cu2 I1 59.37(2) no
N1 C1 C5 122.9(4) no
N1 C1 C12 117.5(4) no
C5 C1 C12 119.5(4) no
N1 C2 C3 123.5(5) no
N1 C2 H2 118.3 no
C3 C2 H2 118.3 no
C4 C3 C2 118.9(5) no
C4 C3 H3 120.5 no
C2 C3 H3 120.5 no
C3 C4 C5 120.1(5) no
C3 C4 H4 120.0 no
C5 C4 H4 120.0 no
C4 C5 C1 117.4(5) no
C4 C5 C6 124.4(5) no
C1 C5 C6 118.2(5) no
C7 C6 C5 122.0(5) no
C7 C6 H6 119.0 no
C5 C6 H6 119.0 no
C6 C7 C8 121.3(5) no
C6 C7 H7 119.3 no
C8 C7 H7 119.3 no
C12 C8 C9 116.9(5) no
C12 C8 C7 119.6(5) no
C9 C8 C7 123.5(5) no
C10 C9 C8 119.2(5) no
C10 C9 H9 120.4 no
C8 C9 H9 120.4 no
C9 C10 C11 120.3(5) no
C9 C10 H10 119.9 no
C11 C10 H10 119.9 no
N2 C11 C10 122.3(5) no
N2 C11 H11 118.9 no
C10 C11 H11 118.9 no
N2 C12 C8 123.2(4) no
N2 C12 C1 117.5(4) no
C8 C12 C1 119.3(4) no
N3 C13 C17 122.5(4) no
N3 C13 C24 117.9(4) no
C17 C13 C24 119.6(4) no
N3 C14 C15 123.6(5) no
N3 C14 H14 118.2 no
C15 C14 H14 118.2 no
C16 C15 C14 118.9(5) no
C16 C15 H15 120.5 no
C14 C15 H15 120.5 no
C15 C16 C17 120.7(4) no
C15 C16 H16 119.6 no
C17 C16 H16 119.6 no
C16 C17 C13 116.8(4) no
C16 C17 C18 124.5(4) no
C13 C17 C18 118.6(4) no
C19 C18 C17 121.6(4) no
C19 C18 H18 119.2 no
C17 C18 H18 119.2 no
C18 C19 C20 121.6(5) no
C18 C19 H19 119.2 no
C20 C19 H19 119.2 no
C21 C20 C24 116.6(4) no
C21 C20 C19 124.7(5) no
C24 C20 C19 118.7(5) no
C22 C21 C20 120.5(5) no
C22 C21 H21 119.8 no
C20 C21 H21 119.8 no
C21 C22 C23 119.2(5) no
C21 C22 H22 120.4 no
C23 C22 H22 120.4 no
N4 C23 C22 123.0(5) no
N4 C23 H23 118.5 no
C22 C23 H23 118.5 no
N4 C24 C20 122.7(4) no
N4 C24 C13 117.5(4) no
C20 C24 C13 119.8(4) no
N5 C25 C26 178.1(9) no
C25 C26 H26A 109.5 no
C25 C26 H26B 109.5 no
H26A C26 H26B 109.5 no
C25 C26 H26C 109.5 no
H26A C26 H26C 109.5 no
H26B C26 H26C 109.5 no
C2 N1 C1 117.3(4) no
C2 N1 Cu1 130.5(3) no
C1 N1 Cu1 112.2(3) no
C11 N2 C12 118.1(4) no
C11 N2 Cu1 129.6(3) no
C12 N2 Cu1 112.2(3) no
C14 N3 C13 117.5(4) no
C14 N3 Cu2 130.7(3) no
C13 N3 Cu2 111.8(3) no
C23 N4 C24 118.0(4) no
C23 N4 Cu2 129.3(3) no
C24 N4 Cu2 112.6(3) no

loop_
_geom_bond_atom_site_label_1
_geom_bond_atom_site_label_2
_geom_bond_distance
_geom_bond_publ_flag
I1 Cu1 2.5909(6) yes
I1 Cu2 2.6297(7) yes
I2 Cu1 2.5876(7) yes
I2 Cu2 2.5953(7) yes
Cu1 N1 2.078(3) yes
Cu1 N2 2.085(3) yes
Cu2 N3 2.099(4) yes
Cu2 N4 2.080(4) yes
Cu1 Cu2 2.6018(8) no
C1 N1 1.353(5) no
C1 C5 1.417(6) no
C1 C12 1.443(6) no
C2 N1 1.326(6) no
C2 C3 1.400(7) no
C2 H2 0.9300 no
C3 C4 1.360(8) no
C3 H3 0.9300 no
C4 C5 1.384(8) no
C4 H4 0.9300 no
C5 C6 1.436(8) no
C6 C7 1.320(8) no
C6 H6 0.9300 no
C7 C8 1.429(7) no
C7 H7 0.9300 no
C8 C12 1.396(6) no
C8 C9 1.412(8) no
C9 C10 1.346(8) no
C9 H9 0.9300 no
C10 C11 1.392(7) no
C10 H10 0.9300 no
C11 N2 1.322(6) no
C11 H11 0.9300 no
C12 N2 1.348(5) no
C13 N3 1.355(5) no
C13 C17 1.415(6) no
C13 C24 1.432(6) no
C14 N3 1.317(5) no
C14 C15 1.394(6) no
C14 H14 0.9300 no
C15 C16 1.339(7) no
C15 H15 0.9300 no
C16 C17 1.388(6) no
C16 H16 0.9300 no
C17 C18 1.432(7) no
C18 C19 1.330(8) no
C18 H18 0.9300 no
C19 C20 1.435(7) no
C19 H19 0.9300 no
C20 C21 1.400(7) no
C20 C24 1.409(6) no
C21 C22 1.349(8) no
C21 H21 0.9300 no
C22 C23 1.392(7) no
C22 H22 0.9300 no
C23 N4 1.322(6) no
C23 H23 0.9300 no
C24 N4 1.354(5) no
C25 N5 1.125(9) no
C25 C26 1.435(11) no
C26 H26A 0.9600 no
C26 H26B 0.9600 no
C26 H26C 0.9600 no

loop_
_geom_torsion_atom_site_label_1
_geom_torsion_atom_site_label_2
_geom_torsion_atom_site_label_3
_geom_torsion_atom_site_label_4
_geom_torsion
_geom_torsion_publ_flag
Cu2 I2 Cu1 N1 -126.34(11) no
Cu2 I2 Cu1 N2 146.42(11) no
Cu2 I2 Cu1 I1 16.68(2) no
Cu2 I1 Cu1 N1 124.35(12) no
Cu2 I1 Cu1 N2 -144.88(11) no
Cu2 I1 Cu1 I2 -16.54(2) no
Cu1 I2 Cu2 N4 116.26(11) no
Cu1 I2 Cu2 N3 -154.16(11) no
Cu1 I2 Cu2 I1 -16.16(2) no
N1 Cu1 Cu2 N4 -2.52(18) no
N2 Cu1 Cu2 N4 -174.3(2) no
I2 Cu1 Cu2 N4 -96.46(12) no
I1 Cu1 Cu2 N4 100.29(12) no
N1 Cu1 Cu2 N3 -175.7(3) no
N2 Cu1 Cu2 N3 12.5(3) no
I2 Cu1 Cu2 N3 90.4(3) no
I1 Cu1 Cu2 N3 -72.9(3) no
N1 Cu1 Cu2 I2 93.93(13) no
N2 Cu1 Cu2 I2 -77.84(18) no
I1 Cu1 Cu2 I2 -163.26(2) no
N1 Cu1 Cu2 I1 -102.81(13) no
N2 Cu1 Cu2 I1 85.42(18) no
I2 Cu1 Cu2 I1 163.26(2) no
Cu1 I1 Cu2 N4 -114.77(11) no
Cu1 I1 Cu2 N3 156.63(11) no
Cu1 I1 Cu2 I2 16.22(2) no
N1 C2 C3 C4 0.6(8) no
C2 C3 C4 C5 -0.3(7) no
C3 C4 C5 C1 -0.1(7) no
C3 C4 C5 C6 -179.2(5) no
N1 C1 C5 C4 0.4(6) no
C12 C1 C5 C4 179.9(4) no
N1 C1 C5 C6 179.5(4) no
C12 C1 C5 C6 -1.0(6) no
C4 C5 C6 C7 179.9(5) no
C1 C5 C6 C7 0.9(7) no
C5 C6 C7 C8 0.0(8) no
C6 C7 C8 C12 -0.8(8) no
C6 C7 C8 C9 178.1(5) no
C12 C8 C9 C10 -1.1(8) no
C7 C8 C9 C10 -180.0(5) no
C8 C9 C10 C11 -0.4(9) no
C9 C10 C11 N2 1.6(9) no
C9 C8 C12 N2 1.5(7) no
C7 C8 C12 N2 -179.5(4) no
C9 C8 C12 C1 -178.3(4) no
C7 C8 C12 C1 0.6(6) no
N1 C1 C12 N2 -0.1(5) no
C5 C1 C12 N2 -179.6(4) no
N1 C1 C12 C8 179.8(4) no
C5 C1 C12 C8 0.3(6) no
N3 C14 C15 C16 0.6(7) no
C14 C15 C16 C17 -0.7(7) no
C15 C16 C17 C13 0.6(7) no
C15 C16 C17 C18 -178.7(5) no
N3 C13 C17 C16 -0.4(6) no
C24 C13 C17 C16 178.5(4) no
N3 C13 C17 C18 178.9(4) no
C24 C13 C17 C18 -2.2(6) no
C16 C17 C18 C19 179.5(5) no
C13 C17 C18 C19 0.3(7) no
C17 C18 C19 C20 1.2(8) no
C18 C19 C20 C21 176.9(5) no
C18 C19 C20 C24 -0.7(7) no
C24 C20 C21 C22 -0.3(8) no
C19 C20 C21 C22 -178.0(5) no
C20 C21 C22 C23 -0.7(9) no
C21 C22 C23 N4 0.8(9) no
C21 C20 C24 N4 1.3(6) no
C19 C20 C24 N4 179.1(4) no
C21 C20 C24 C13 -179.0(4) no
C19 C20 C24 C13 -1.2(6) no
N3 C13 C24 N4 1.3(5) no
C17 C13 C24 N4 -177.7(4) no
N3 C13 C24 C20 -178.4(4) no
C17 C13 C24 C20 2.6(6) no
C3 C2 N1 C1 -0.4(7) no
C3 C2 N1 Cu1 -178.7(3) no
C5 C1 N1 C2 -0.2(6) no
C12 C1 N1 C2 -179.6(4) no
C5 C1 N1 Cu1 178.5(3) no
C12 C1 N1 Cu1 -1.0(4) no
N2 Cu1 N1 C2 179.6(4) no
I2 Cu1 N1 C2 72.9(4) no
I1 Cu1 N1 C2 -70.4(4) no
Cu2 Cu1 N1 C2 4.1(5) no
N2 Cu1 N1 C1 1.2(3) no
I2 Cu1 N1 C1 -105.5(3) no
I1 Cu1 N1 C1 111.1(3) no
Cu2 Cu1 N1 C1 -174.4(2) no
C10 C11 N2 C12 -1.2(7) no
C10 C11 N2 Cu1 176.9(4) no
C8 C12 N2 C11 -0.4(6) no
C1 C12 N2 C11 179.5(4) no
C8 C12 N2 Cu1 -178.8(3) no
C1 C12 N2 Cu1 1.1(4) no
N1 Cu1 N2 C11 -179.4(4) no
I2 Cu1 N2 C11 -69.2(4) no
I1 Cu1 N2 C11 64.2(4) no
Cu2 Cu1 N2 C11 -5.6(5) no
N1 Cu1 N2 C12 -1.2(3) no
I2 Cu1 N2 C12 109.0(3) no
I1 Cu1 N2 C12 -117.6(3) no
Cu2 Cu1 N2 C12 172.54(19) no
C15 C14 N3 C13 -0.4(7) no
C15 C14 N3 Cu2 -178.6(3) no
C17 C13 N3 C14 0.3(6) no
C24 C13 N3 C14 -178.7(4) no
C17 C13 N3 Cu2 178.9(3) no
C24 C13 N3 Cu2 -0.1(4) no
N4 Cu2 N3 C14 177.7(4) no
I2 Cu2 N3 C14 69.5(4) no
Cu1 Cu2 N3 C14 -8.2(6) no
I1 Cu2 N3 C14 -70.6(4) no
N4 Cu2 N3 C13 -0.7(3) no
I2 Cu2 N3 C13 -108.9(3) no
Cu1 Cu2 N3 C13 173.47(19) no
I1 Cu2 N3 C13 111.1(3) no
C22 C23 N4 C24 0.1(8) no
C22 C23 N4 Cu2 -178.7(4) no
C20 C24 N4 C23 -1.2(6) no
C13 C24 N4 C23 179.2(4) no
C20 C24 N4 Cu2 177.8(3) no
C13 C24 N4 Cu2 -1.8(4) no
N3 Cu2 N4 C23 -179.8(4) no
I2 Cu2 N4 C23 -63.6(4) no
Cu1 Cu2 N4 C23 2.9(5) no
I1 Cu2 N4 C23 70.5(4) no
N3 Cu2 N4 C24 1.4(3) no
I2 Cu2 N4 C24 117.6(3) no
Cu1 Cu2 N4 C24 -176.0(2) no
I1 Cu2 N4 C24 -108.3(3) no
